data_2233993
loop_
_publ_author_name
'Br\"uning, J\"urgen'
'Trepte, Tanja K.'
'Bats, Jan W.'
'Schmidt, Martin U.'

_publ_section_title
;
 Erythromycin A dimethyl sulfoxide disolvate 1.43-hydrate
;
_journal_coeditor_code SJ5188
_journal_issue 3
_journal_name_full 'Acta Crystallographica Section E'
_journal_page_first o700
_journal_page_last o701
_journal_paper_doi 10.1107/S1600536812005223
_journal_volume 68
_journal_year 2012
_chemical_formula_iupac 'C37 H67 N O13 , 2C2 H6 S O , 1.43H2 O'
_chemical_formula_moiety 'C37 H67 N O13, 2(C2 H6 S O), 1.43(H2 O)'
_chemical_formula_sum 'C41 H81.86 N O16.43 S2'
_chemical_formula_weight 915.93
_chemical_name_systematic
;
Erythromycin A dimethyl sulfoxide disolvate 1.43-hydrate
;
_space_group_IT_number 4
_symmetry_cell_setting monoclinic
_symmetry_space_group_name_Hall 'P 2yb'
_symmetry_space_group_name_H-M 'P 1 21 1'
_atom_sites_solution_hydrogens geom
_atom_sites_solution_primary direct
_atom_sites_solution_secondary difmap
_audit_creation_method SHELXL97
_cell_angle_alpha 90.00
_cell_angle_beta 106.2450(10)
_cell_angle_gamma 90.00
_cell_formula_units_Z 2
_cell_length_a 11.1716(7)
_cell_length_b 19.4025(12)
_cell_length_c 12.0025(7)
_cell_measurement_reflns_used 6074
_cell_measurement_temperature 296(2)
_cell_measurement_theta_max 24
_cell_measurement_theta_min 3
_cell_volume 2497.8(3)
_computing_cell_refinement 'SAINT (Siemens, 1995)'
_computing_data_collection 'SMART (Siemens, 1995)'
_computing_data_reduction 'SAINT (Siemens, 1995)'
_computing_molecular_graphics 'SHELXTL (Sheldrick, 2008)'
_computing_publication_material 'SHELXL97 (Sheldrick, 2008)'
_computing_structure_refinement 'SHELXL97 (Sheldrick, 2008)'
_computing_structure_solution 'SHELXS97 (Sheldrick, 2008)'
_diffrn_ambient_temperature 296(2)
_diffrn_measured_fraction_theta_full 0.990
_diffrn_measured_fraction_theta_max 0.987
_diffrn_measurement_device_type 'Siemens SMART 1K CCD'
_diffrn_measurement_method \w
_diffrn_radiation_monochromator graphite
_diffrn_radiation_source 'normal-focus sealed tube'
_diffrn_radiation_type MoK\a
_diffrn_radiation_wavelength 0.71073
_diffrn_reflns_av_R_equivalents 0.0372
_diffrn_reflns_av_sigmaI/netI 0.0592
_diffrn_reflns_limit_h_max 14
_diffrn_reflns_limit_h_min -14
_diffrn_reflns_limit_k_max 24
_diffrn_reflns_limit_k_min -24
_diffrn_reflns_limit_l_max 15
_diffrn_reflns_limit_l_min -15
_diffrn_reflns_number 27453
_diffrn_reflns_theta_full 26.90
_diffrn_reflns_theta_max 27.00
_diffrn_reflns_theta_min 2.06
_diffrn_standards_decay_% 0.0
_diffrn_standards_interval_time 1600
_diffrn_standards_number 406
_exptl_absorpt_coefficient_mu 0.171
_exptl_absorpt_correction_T_max 0.947
_exptl_absorpt_correction_T_min 0.870
_exptl_absorpt_correction_type multi-scan
_exptl_absorpt_process_details '(SADABS; Sheldrick, 2000)'
_exptl_crystal_colour colourless
_exptl_crystal_density_diffrn 1.218
_exptl_crystal_density_method 'not measured'
_exptl_crystal_description block
_exptl_crystal_F_000 997
_exptl_crystal_size_max 0.55
_exptl_crystal_size_mid 0.42
_exptl_crystal_size_min 0.32
_refine_diff_density_max 0.373
_refine_diff_density_min -0.340
_refine_ls_abs_structure_details 'Flack (1983), with 4965 Friedel pairs'
_refine_ls_abs_structure_Flack 0.02(9)
_refine_ls_extinction_method none
_refine_ls_goodness_of_fit_ref 1.039
_refine_ls_hydrogen_treatment mixed
_refine_ls_matrix_type full
_refine_ls_number_parameters 579
_refine_ls_number_reflns 10520
_refine_ls_number_restraints 23
_refine_ls_restrained_S_all 1.040
_refine_ls_R_factor_all 0.0990
_refine_ls_R_factor_gt 0.0621
_refine_ls_shift/su_max 0.000
_refine_ls_shift/su_mean 0.000
_refine_ls_structure_factor_coef Fsqd
_refine_ls_weighting_details 'calc w = 1/[\s^2^(Fo^2^)+(0.062P)^2^+0.61P] where P=(Fo^2^+2Fc^2^)/3'
_refine_ls_weighting_scheme calc
_refine_ls_wR_factor_gt 0.1269
_refine_ls_wR_factor_ref 0.1422
_reflns_number_gt 7109
_reflns_number_total 10520
_reflns_threshold_expression I>2\s(I)
_cod_data_source_file sj5188.cif
_cod_data_source_block I
_cod_original_sg_symbol_H-M 'P 21'
_cod_database_code 2233993
_cod_database_fobs_code 2233993
_cod_depositor_comments
;
 Marking attached hydrogen atoms.

 Antanas Vaitkus,
 2017-03-21
;

loop_
_symmetry_equiv_pos_as_xyz
'x, y, z'
'-x, y+1/2, -z'

loop_
_atom_site_type_symbol
_atom_site_label
_atom_site_fract_x
_atom_site_fract_y
_atom_site_fract_z
_atom_site_U_iso_or_equiv
_atom_site_adp_type
_atom_site_calc_flag
_atom_site_refinement_flags
_atom_site_occupancy
_atom_site_symmetry_multiplicity
_atom_site_disorder_assembly
_atom_site_disorder_group
_atom_site_attached_hydrogens
O O1 0.9259(2) 0.73051(18) 0.7044(2) 0.0678(8) Uani d . 1 1 . . 0
O O3 0.89509(19) 0.71189(13) 1.06566(17) 0.0416(5) Uani d . 1 1 . . 0
O O5 0.66199(19) 0.54287(13) 0.93991(17) 0.0379(5) Uani d . 1 1 . . 0
O O6 0.9249(2) 0.56635(14) 0.8216(2) 0.0498(6) Uani d . 1 1 . . 0
H H6A 0.9900 0.5650 0.8743 0.075 Uiso calc R 1 1 . . 0
O O7W 0.1470(3) 0.57984(19) 1.0016(2) 0.0695(8) Uani d D 1 1 . . 0
H H7C 0.129(4) 0.592(3) 1.063(2) 0.11(2) Uiso d D 1 1 . . 0
H H7D 0.207(3) 0.552(2) 1.022(3) 0.094(18) Uiso d D 1 1 . . 0
O O8W 0.5845(8) 0.9276(5) 0.2582(8) 0.106(4) Uani d P 0.432(11) 1 . . 2
O O9 0.5978(4) 0.47211(19) 0.4648(3) 0.0971(11) Uani d . 1 1 . . 0
O O11 0.7227(3) 0.63909(15) 0.4476(2) 0.0601(7) Uani d . 1 1 . . 0
H H11B 0.6961 0.6645 0.3916 0.090 Uiso calc R 1 1 . . 0
O O12 0.5552(3) 0.73381(19) 0.3910(2) 0.0767(9) Uani d . 1 1 . . 0
H H12A 0.4817 0.7454 0.3714 0.115 Uiso calc R 1 1 . . 0
O O13 0.7336(2) 0.77075(14) 0.68886(18) 0.0441(5) Uani d . 1 1 . . 0
O O24 0.8552(2) 0.73134(15) 1.3084(2) 0.0556(6) Uani d . 1 1 . . 0
O O25 0.9804(2) 0.62995(16) 1.4629(2) 0.0600(7) Uani d . 1 1 . . 0
H H25B 0.9057 0.6380 1.4505 0.090 Uiso calc R 1 1 . . 0
O O26 1.0377(2) 0.63220(14) 1.17612(19) 0.0493(6) Uani d . 1 1 . . 0
O O30 0.7064(2) 0.47251(14) 1.0976(2) 0.0511(6) Uani d . 1 1 . . 0
O O34 0.4210(2) 0.56850(14) 0.9577(2) 0.0517(6) Uani d . 1 1 . . 0
H H34B 0.4199 0.5717 0.8893 0.078 Uiso calc R 1 1 . . 0
N N33 0.3193(3) 0.46849(16) 1.0750(2) 0.0466(7) Uani d . 1 1 . . 0
C C1 0.8498(3) 0.75202(17) 0.7486(3) 0.0389(7) Uani d . 1 1 . . 0
C C2 0.8725(3) 0.76395(17) 0.8779(3) 0.0389(7) Uani d . 1 1 . . 0
H H2A 0.8037 0.7917 0.8895 0.047 Uiso calc R 1 1 . . 0
C C3 0.8777(3) 0.69572(17) 0.9450(2) 0.0335(7) Uani d . 1 1 . . 0
H H3A 0.9491 0.6686 0.9375 0.040 Uiso calc R 1 1 . . 0
C C4 0.7580(3) 0.65215(17) 0.9018(3) 0.0363(7) Uani d . 1 1 . . 0
H H4A 0.7360 0.6524 0.8168 0.044 Uiso calc R 1 1 . . 0
C C5 0.7790(3) 0.57594(17) 0.9404(3) 0.0345(7) Uani d . 1 1 . . 0
H H5A 0.8368 0.5736 1.0185 0.041 Uiso calc R 1 1 . . 0
C C6 0.8284(3) 0.52994(18) 0.8564(3) 0.0441(8) Uani d . 1 1 . . 0
C C7 0.7203(3) 0.5174(2) 0.7452(3) 0.0469(8) Uani d . 1 1 . . 0
H H7A 0.6788 0.4750 0.7556 0.056 Uiso calc R 1 1 . . 0
H H7B 0.6605 0.5545 0.7385 0.056 Uiso calc R 1 1 . . 0
C C8 0.7540(4) 0.51235(19) 0.6293(3) 0.0533(9) Uani d . 1 1 . . 0
H H8A 0.8079 0.5515 0.6250 0.064 Uiso calc R 1 1 . . 0
C C9 0.6353(4) 0.5193(2) 0.5315(3) 0.0599(11) Uani d . 1 1 . . 0
C C10 0.5615(3) 0.5868(2) 0.5174(3) 0.0555(10) Uani d . 1 1 . . 0
H H10A 0.5242 0.5897 0.5821 0.067 Uiso calc R 1 1 . . 0
C C11 0.6505(3) 0.6485(2) 0.5281(3) 0.0479(9) Uani d . 1 1 . . 0
H H11A 0.7088 0.6463 0.6061 0.058 Uiso calc R 1 1 . . 0
C C12 0.5943(3) 0.7213(2) 0.5137(3) 0.0515(9) Uani d . 1 1 . . 0
C C13 0.7001(3) 0.7736(2) 0.5620(3) 0.0478(8) Uani d . 1 1 . . 0
H H13A 0.7728 0.7604 0.5363 0.057 Uiso calc R 1 1 . . 0
C C14 0.9918(4) 0.8051(2) 0.9199(3) 0.0569(10) Uani d . 1 1 . . 0
H H14A 0.9844 0.8471 0.8762 0.085 Uiso calc R 1 1 . . 0
H H14B 1.0603 0.7785 0.9093 0.085 Uiso calc R 1 1 . . 0
H H14C 1.0063 0.8158 1.0007 0.085 Uiso calc R 1 1 . . 0
C C15 0.6484(3) 0.6862(2) 0.9362(4) 0.0573(10) Uani d . 1 1 . . 0
H H15A 0.6401 0.7332 0.9105 0.086 Uiso calc R 1 1 . . 0
H H15B 0.6642 0.6847 1.0190 0.086 Uiso calc R 1 1 . . 0
H H15C 0.5727 0.6617 0.9003 0.086 Uiso calc R 1 1 . . 0
C C16 0.8815(4) 0.46350(19) 0.9167(4) 0.0577(10) Uani d . 1 1 . . 0
H H16A 0.9136 0.4359 0.8653 0.087 Uiso calc R 1 1 . . 0
H H16B 0.8169 0.4385 0.9379 0.087 Uiso calc R 1 1 . . 0
H H16C 0.9474 0.4740 0.9853 0.087 Uiso calc R 1 1 . . 0
C C17 0.8250(5) 0.4457(3) 0.6187(5) 0.0940(17) Uani d . 1 1 . . 0
H H17A 0.8444 0.4454 0.5457 0.141 Uiso calc R 1 1 . . 0
H H17B 0.7739 0.4065 0.6229 0.141 Uiso calc R 1 1 . . 0
H H17C 0.9008 0.4436 0.6808 0.141 Uiso calc R 1 1 . . 0
C C18 0.4532(4) 0.5846(3) 0.4040(4) 0.0864(15) Uani d . 1 1 . . 0
H H18A 0.4033 0.5444 0.4040 0.130 Uiso calc R 1 1 . . 0
H H18B 0.4866 0.5831 0.3385 0.130 Uiso calc R 1 1 . . 0
H H18C 0.4025 0.6251 0.3991 0.130 Uiso calc R 1 1 . . 0
C C19 0.4898(4) 0.7309(3) 0.5700(4) 0.0748(12) Uani d . 1 1 . . 0
H H19A 0.4251 0.6979 0.5386 0.112 Uiso calc R 1 1 . . 0
H H19B 0.4567 0.7767 0.5547 0.112 Uiso calc R 1 1 . . 0
H H19C 0.5215 0.7242 0.6522 0.112 Uiso calc R 1 1 . . 0
C C20 0.6678(4) 0.8489(2) 0.5289(3) 0.0692(12) Uani d . 1 1 . . 0
H H20A 0.6292 0.8517 0.4459 0.083 Uiso calc R 1 1 . . 0
H H20B 0.6076 0.8649 0.5677 0.083 Uiso calc R 1 1 . . 0
C C21 0.7804(5) 0.8958(2) 0.5608(4) 0.0855(15) Uani d . 1 1 . . 0
H H21A 0.7549 0.9423 0.5386 0.128 Uiso calc R 1 1 . . 0
H H21B 0.8395 0.8811 0.5210 0.128 Uiso calc R 1 1 . . 0
H H21C 0.8183 0.8939 0.6431 0.128 Uiso calc R 1 1 . . 0
C C22 1.0168(3) 0.7020(2) 1.1400(3) 0.0445(8) Uani d . 1 1 . . 0
H H22A 1.0756 0.7131 1.0954 0.053 Uiso calc R 1 1 . . 0
C C23 1.0425(4) 0.7513(2) 1.2420(3) 0.0535(9) Uani d . 1 1 . . 0
H H23A 1.0095 0.7962 1.2135 0.064 Uiso calc R 1 1 . . 0
H H23B 1.1320 0.7561 1.2734 0.064 Uiso calc R 1 1 . . 0
C C24 0.9880(3) 0.7304(2) 1.3406(3) 0.0502(9) Uani d . 1 1 . . 0
C C25 1.0223(3) 0.6553(2) 1.3694(3) 0.0476(9) Uani d . 1 1 . . 0
H H25A 1.1136 0.6529 1.3941 0.057 Uiso calc R 1 1 . . 0
C C26 0.9787(3) 0.6105(2) 1.2625(3) 0.0473(8) Uani d . 1 1 . . 0
H H26A 0.8881 0.6145 1.2312 0.057 Uiso calc R 1 1 . . 0
C C27 1.0414(5) 0.7765(3) 1.4463(3) 0.0729(12) Uani d . 1 1 . . 0
H H27A 1.0196 0.8236 1.4260 0.109 Uiso calc R 1 1 . . 0
H H27B 1.1305 0.7719 1.4711 0.109 Uiso calc R 1 1 . . 0
H H27C 1.0075 0.7629 1.5082 0.109 Uiso calc R 1 1 . . 0
C C28 0.7942(5) 0.7927(2) 1.2621(4) 0.0775(13) Uani d . 1 1 . . 0
H H28A 0.8396 0.8315 1.3027 0.116 Uiso calc R 1 1 . . 0
H H28B 0.7113 0.7928 1.2707 0.116 Uiso calc R 1 1 . . 0
H H28C 0.7900 0.7958 1.1813 0.116 Uiso calc R 1 1 . . 0
C C29 1.0136(5) 0.5356(2) 1.2872(4) 0.0731(12) Uani d . 1 1 . . 0
H H29A 0.9827 0.5092 1.2175 0.110 Uiso calc R 1 1 . . 0
H H29B 0.9776 0.5187 1.3457 0.110 Uiso calc R 1 1 . . 0
H H29C 1.1027 0.5314 1.3140 0.110 Uiso calc R 1 1 . . 0
C C30 0.6344(3) 0.52944(18) 1.0432(3) 0.0379(7) Uani d . 1 1 . . 0
H H30A 0.6512 0.5700 1.0939 0.046 Uiso calc R 1 1 . . 0
C C31 0.6781(3) 0.4524(2) 1.2038(3) 0.0551(10) Uani d . 1 1 . . 0
H H31A 0.6926 0.4917 1.2571 0.066 Uiso calc R 1 1 . . 0
C C32 0.5423(3) 0.4309(2) 1.1766(3) 0.0571(10) Uani d . 1 1 . . 0
H H32A 0.5225 0.4206 1.2486 0.069 Uiso calc R 1 1 . . 0
H H32B 0.5295 0.3893 1.1301 0.069 Uiso calc R 1 1 . . 0
C C33 0.4542(3) 0.48677(19) 1.1117(3) 0.0414(8) Uani d . 1 1 . . 0
H H33A 0.4631 0.5260 1.1647 0.050 Uiso calc R 1 1 . . 0
C C34 0.4951(3) 0.51140(18) 1.0086(3) 0.0379(7) Uani d . 1 1 . . 0
H H34A 0.4807 0.4741 0.9512 0.046 Uiso calc R 1 1 . . 0
C C35 0.7669(4) 0.3950(3) 1.2574(4) 0.0831(14) Uani d . 1 1 . . 0
H H35A 0.8512 0.4112 1.2729 0.125 Uiso calc R 1 1 . . 0
H H35B 0.7546 0.3567 1.2047 0.125 Uiso calc R 1 1 . . 0
H H35C 0.7515 0.3806 1.3286 0.125 Uiso calc R 1 1 . . 0
C C36 0.2757(4) 0.4494(2) 1.1756(4) 0.0681(12) Uani d . 1 1 . . 0
H H36A 0.1863 0.4466 1.1525 0.102 Uiso calc R 1 1 . . 0
H H36B 0.3022 0.4837 1.2352 0.102 Uiso calc R 1 1 . . 0
H H36C 0.3101 0.4055 1.2049 0.102 Uiso calc R 1 1 . . 0
C C37 0.2853(4) 0.4155(2) 0.9868(3) 0.0574(10) Uani d . 1 1 . . 0
H H37A 0.3259 0.3731 1.0169 0.086 Uiso calc R 1 1 . . 0
H H37B 0.3109 0.4293 0.9202 0.086 Uiso calc R 1 1 . . 0
H H37C 0.1966 0.4090 0.9648 0.086 Uiso calc R 1 1 . . 0
S S1 0.25601(10) 0.59971(10) 0.65505(9) 0.0772(4) Uani d . 1 1 . . 0
O O14 0.3849(3) 0.5796(2) 0.7224(3) 0.0901(11) Uani d . 1 1 . . 0
C C38 0.2103(6) 0.6649(3) 0.7334(6) 0.118(2) Uani d . 1 1 . . 0
H H38A 0.2281 0.6514 0.8133 0.177 Uiso calc R 1 1 . . 0
H H38B 0.1224 0.6729 0.7026 0.177 Uiso calc R 1 1 . . 0
H H38C 0.2550 0.7063 0.7276 0.177 Uiso calc R 1 1 . . 0
C C39 0.1537(5) 0.5351(4) 0.6804(5) 0.1078(19) Uani d . 1 1 . . 0
H H39A 0.1596 0.4947 0.6361 0.162 Uiso calc R 1 1 . . 0
H H39B 0.0696 0.5520 0.6575 0.162 Uiso calc R 1 1 . . 0
H H39C 0.1767 0.5237 0.7615 0.162 Uiso calc R 1 1 . . 0
S S2 0.32316(11) 0.78019(6) 0.13850(11) 0.0831(4) Uani d PDU 0.482(4) 1 A 1 0
O O15 0.3312(7) 0.7602(4) 0.2610(4) 0.0988(12) Uani d PDU 0.482(4) 1 A 1 0
C C40 0.3945(18) 0.7122(7) 0.0884(13) 0.129(3) Uani d PDU 0.482(4) 1 A 1 0
H H40D 0.3430 0.6719 0.0804 0.193 Uiso calc PR 0.482(4) 1 A 1 0
H H40E 0.4741 0.7031 0.1426 0.193 Uiso calc PR 0.482(4) 1 A 1 0
H H40F 0.4060 0.7239 0.0143 0.193 Uiso calc PR 0.482(4) 1 A 1 0
C C41 0.4354(12) 0.8434(6) 0.1485(12) 0.126(3) Uani d PDU 0.482(4) 1 A 1 0
H H41A 0.4095 0.8850 0.1784 0.189 Uiso calc PR 0.482(4) 1 A 1 0
H H41B 0.4456 0.8521 0.0729 0.189 Uiso calc PR 0.482(4) 1 A 1 0
H H41C 0.5131 0.8282 0.1997 0.189 Uiso calc PR 0.482(4) 1 A 1 0
S S2' 0.32316(11) 0.78019(6) 0.13850(11) 0.0831(4) Uani d PDU 0.518(4) 1 A 2 0
O O15' 0.3821(7) 0.8140(3) 0.2530(4) 0.0988(12) Uani d PDU 0.518(4) 1 A 2 0
C C40' 0.3841(18) 0.6976(5) 0.1450(13) 0.129(3) Uani d PDU 0.518(4) 1 A 2 0
H H40A 0.3503 0.6696 0.1947 0.193 Uiso calc PR 0.518(4) 1 A 2 0
H H40B 0.4732 0.6995 0.1752 0.193 Uiso calc PR 0.518(4) 1 A 2 0
H H40C 0.3626 0.6780 0.0685 0.193 Uiso calc PR 0.518(4) 1 A 2 0
C C41' 0.4084(12) 0.8139(7) 0.0506(10) 0.126(3) Uani d PDU 0.518(4) 1 A 2 0
H H41D 0.3887 0.8619 0.0367 0.189 Uiso calc PR 0.518(4) 1 A 2 0
H H41E 0.3878 0.7896 -0.0219 0.189 Uiso calc PR 0.518(4) 1 A 2 0
H H41F 0.4958 0.8089 0.0885 0.189 Uiso calc PR 0.518(4) 1 A 2 0

loop_
_atom_site_aniso_label
_atom_site_aniso_U_11
_atom_site_aniso_U_22
_atom_site_aniso_U_33
_atom_site_aniso_U_12
_atom_site_aniso_U_13
_atom_site_aniso_U_23
O1 0.0607(16) 0.100(2) 0.0466(14) 0.0232(16) 0.0213(13) 0.0065(15)
O3 0.0416(12) 0.0527(14) 0.0337(11) 0.0013(10) 0.0155(10) 0.0010(10)
O5 0.0376(12) 0.0434(12) 0.0368(11) -0.0056(10) 0.0174(9) 0.0028(10)
O6 0.0447(13) 0.0531(14) 0.0593(15) -0.0022(12) 0.0272(11) -0.0008(12)
O7W 0.0553(17) 0.089(2) 0.0660(18) 0.0140(16) 0.0195(14) 0.0020(17)
O8W 0.098(7) 0.107(7) 0.108(7) 0.008(5) 0.018(5) 0.035(5)
O9 0.133(3) 0.071(2) 0.085(2) -0.027(2) 0.026(2) -0.0360(19)
O11 0.0719(18) 0.0600(17) 0.0573(16) -0.0040(13) 0.0328(14) 0.0000(13)
O12 0.079(2) 0.096(2) 0.0426(14) 0.0130(19) -0.0045(13) -0.0086(15)
O13 0.0442(13) 0.0525(14) 0.0348(11) 0.0021(11) 0.0095(10) -0.0015(10)
O24 0.0551(15) 0.0602(16) 0.0537(14) 0.0110(13) 0.0187(12) 0.0153(13)
O25 0.0606(16) 0.0774(19) 0.0468(14) 0.0079(14) 0.0230(12) 0.0203(13)
O26 0.0482(13) 0.0596(16) 0.0418(13) 0.0092(11) 0.0155(11) 0.0054(11)
O30 0.0460(14) 0.0614(16) 0.0490(14) 0.0072(12) 0.0185(11) 0.0173(12)
O34 0.0453(13) 0.0538(15) 0.0624(15) 0.0109(11) 0.0254(12) 0.0157(12)
N33 0.0462(16) 0.0517(18) 0.0483(17) -0.0118(14) 0.0235(13) -0.0027(14)
C1 0.0444(19) 0.0345(18) 0.0403(17) -0.0037(15) 0.0162(15) 0.0054(14)
C2 0.0419(17) 0.0390(18) 0.0359(16) -0.0019(14) 0.0109(14) -0.0022(14)
C3 0.0350(16) 0.0338(16) 0.0323(15) 0.0028(13) 0.0106(13) 0.0019(13)
C4 0.0318(16) 0.0384(19) 0.0396(17) 0.0003(13) 0.0115(13) 0.0022(14)
C5 0.0293(15) 0.0380(17) 0.0377(16) -0.0026(13) 0.0119(13) 0.0056(14)
C6 0.0425(19) 0.0395(19) 0.056(2) -0.0014(15) 0.0229(16) 0.0039(16)
C7 0.053(2) 0.046(2) 0.048(2) -0.0054(16) 0.0236(16) -0.0068(16)
C8 0.075(3) 0.038(2) 0.058(2) -0.0027(18) 0.036(2) -0.0088(17)
C9 0.083(3) 0.054(3) 0.051(2) -0.020(2) 0.032(2) -0.015(2)
C10 0.056(2) 0.071(3) 0.0400(18) -0.017(2) 0.0141(16) -0.0113(18)
C11 0.0454(19) 0.061(2) 0.0383(19) -0.0096(17) 0.0137(15) -0.0058(17)
C12 0.048(2) 0.060(2) 0.0412(19) -0.0007(18) 0.0044(16) -0.0028(17)
C13 0.059(2) 0.048(2) 0.0343(17) -0.0002(17) 0.0096(15) 0.0023(15)
C14 0.063(2) 0.053(2) 0.052(2) -0.0158(19) 0.0111(18) 0.0087(18)
C15 0.040(2) 0.042(2) 0.096(3) 0.0038(16) 0.028(2) 0.006(2)
C16 0.062(2) 0.043(2) 0.073(3) 0.0062(18) 0.027(2) 0.0029(19)
C17 0.127(4) 0.081(3) 0.093(4) 0.023(3) 0.062(3) -0.019(3)
C18 0.082(3) 0.104(4) 0.061(3) -0.033(3) -0.001(2) -0.017(3)
C19 0.049(2) 0.092(3) 0.080(3) 0.004(2) 0.014(2) -0.011(3)
C20 0.097(3) 0.055(2) 0.047(2) 0.000(2) 0.006(2) 0.0005(19)
C21 0.144(5) 0.050(3) 0.072(3) -0.011(3) 0.044(3) -0.002(2)
C22 0.0383(18) 0.058(2) 0.0389(17) -0.0050(16) 0.0140(15) 0.0011(16)
C23 0.058(2) 0.063(2) 0.0410(19) -0.0133(19) 0.0151(16) -0.0005(17)
C24 0.060(2) 0.055(2) 0.0375(18) -0.0081(18) 0.0171(16) -0.0008(16)
C25 0.0391(18) 0.069(2) 0.0361(17) 0.0025(17) 0.0121(14) 0.0079(17)
C26 0.0414(18) 0.056(2) 0.0440(19) 0.0052(17) 0.0105(15) 0.0089(17)
C27 0.104(3) 0.075(3) 0.045(2) -0.019(3) 0.028(2) -0.014(2)
C28 0.098(3) 0.067(3) 0.068(3) 0.030(3) 0.025(3) 0.014(2)
C29 0.107(4) 0.049(2) 0.064(3) 0.015(2) 0.025(2) 0.010(2)
C30 0.0440(18) 0.0349(18) 0.0380(17) -0.0009(14) 0.0166(14) 0.0002(14)
C31 0.053(2) 0.069(3) 0.045(2) -0.0018(19) 0.0162(17) 0.0171(18)
C32 0.063(2) 0.062(2) 0.052(2) -0.008(2) 0.0256(19) 0.0126(19)
C33 0.0416(18) 0.048(2) 0.0362(17) -0.0073(15) 0.0142(14) -0.0032(15)
C34 0.0397(17) 0.0386(18) 0.0393(17) -0.0004(15) 0.0174(14) 0.0006(15)
C35 0.074(3) 0.094(4) 0.078(3) 0.005(3) 0.016(3) 0.041(3)
C36 0.072(3) 0.082(3) 0.065(3) -0.024(2) 0.043(2) -0.012(2)
C37 0.055(2) 0.055(2) 0.063(2) -0.0121(18) 0.0181(19) -0.0080(19)
S1 0.0550(6) 0.1259(11) 0.0512(6) 0.0139(7) 0.0158(5) 0.0244(6)
O14 0.0610(18) 0.141(3) 0.0719(19) 0.027(2) 0.0256(15) 0.024(2)
C38 0.112(5) 0.118(5) 0.116(5) 0.045(4) 0.019(4) 0.007(4)
C39 0.086(4) 0.140(5) 0.096(4) 0.000(4) 0.025(3) 0.023(4)
S2 0.0556(6) 0.1101(10) 0.0765(7) 0.0036(6) 0.0067(5) 0.0220(7)
O15 0.104(4) 0.108(3) 0.0781(11) -0.003(2) 0.014(2) 0.0190(15)
C40 0.160(7) 0.121(3) 0.103(8) 0.032(5) 0.032(7) 0.010(2)
C41 0.136(7) 0.148(5) 0.106(4) -0.052(4) 0.054(4) -0.014(3)
S2' 0.0556(6) 0.1101(10) 0.0765(7) 0.0036(6) 0.0067(5) 0.0220(7)
O15' 0.104(4) 0.108(3) 0.0781(11) -0.003(2) 0.014(2) 0.0190(15)
C40' 0.160(7) 0.121(3) 0.103(8) 0.032(5) 0.032(7) 0.010(2)
C41' 0.136(7) 0.148(5) 0.106(4) -0.052(4) 0.054(4) -0.014(3)

loop_
_atom_type_symbol
_atom_type_description
_atom_type_scat_dispersion_real
_atom_type_scat_dispersion_imag
_atom_type_scat_source
C C 0.0033 0.0016 'International Tables Vol C Tables 4.2.6.8 and 6.1.1.4'
H H 0.0000 0.0000 'International Tables Vol C Tables 4.2.6.8 and 6.1.1.4'
N N 0.0061 0.0033 'International Tables Vol C Tables 4.2.6.8 and 6.1.1.4'
O O 0.0106 0.0060 'International Tables Vol C Tables 4.2.6.8 and 6.1.1.4'
S S 0.1246 0.1234 'International Tables Vol C Tables 4.2.6.8 and 6.1.1.4'

loop_
_geom_angle_atom_site_label_1
_geom_angle_atom_site_label_2
_geom_angle_atom_site_label_3
_geom_angle
C22 O3 C3 116.0(2)
C30 O5 C5 120.3(2)
C6 O6 H6A 109.5
H7C O7W H7D 106(4)
C11 O11 H11B 109.5
C12 O12 H12A 109.5
C1 O13 C13 119.5(2)
C28 O24 C24 118.0(3)
C25 O25 H25B 109.5
C22 O26 C26 115.4(3)
C30 O30 C31 112.4(2)
C34 O34 H34B 109.5
C37 N33 C36 110.0(3)
C37 N33 C33 114.9(3)
C36 N33 C33 111.0(3)
O1 C1 O13 123.8(3)
O1 C1 C2 124.8(3)
O13 C1 C2 111.4(3)
C14 C2 C1 107.5(3)
C14 C2 C3 112.2(3)
C1 C2 C3 112.0(2)
C14 C2 H2A 108.4
C1 C2 H2A 108.4
C3 C2 H2A 108.4
O3 C3 C2 108.2(2)
O3 C3 C4 108.5(2)
C2 C3 C4 113.1(2)
O3 C3 H3A 109.0
C2 C3 H3A 109.0
C4 C3 H3A 109.0
C3 C4 C15 110.7(3)
C3 C4 C5 112.2(2)
C15 C4 C5 113.2(3)
C3 C4 H4A 106.8
C15 C4 H4A 106.8
C5 C4 H4A 106.8
O5 C5 C4 111.1(2)
O5 C5 C6 103.0(2)
C4 C5 C6 113.9(2)
O5 C5 H5A 109.5
C4 C5 H5A 109.5
C6 C5 H5A 109.5
O6 C6 C16 109.3(3)
O6 C6 C7 107.0(3)
C16 C6 C7 112.6(3)
O6 C6 C5 109.6(3)
C16 C6 C5 109.9(3)
C7 C6 C5 108.4(3)
C8 C7 C6 117.4(3)
C8 C7 H7A 108.0
C6 C7 H7A 108.0
C8 C7 H7B 108.0
C6 C7 H7B 108.0
H7A C7 H7B 107.2
C9 C8 C17 111.7(3)
C9 C8 C7 108.2(3)
C17 C8 C7 112.9(3)
C9 C8 H8A 107.9
C17 C8 H8A 107.9
C7 C8 H8A 107.9
O9 C9 C8 120.9(4)
O9 C9 C10 119.8(4)
C8 C9 C10 119.3(3)
C9 C10 C11 109.9(3)
C9 C10 C18 109.7(3)
C11 C10 C18 115.0(3)
C9 C10 H10A 107.3
C11 C10 H10A 107.3
C18 C10 H10A 107.3
O11 C11 C12 109.3(3)
O11 C11 C10 108.5(3)
C12 C11 C10 118.2(3)
O11 C11 H11A 106.8
C12 C11 H11A 106.8
C10 C11 H11A 106.8
O12 C12 C19 112.7(3)
O12 C12 C11 105.6(3)
C19 C12 C11 113.9(3)
O12 C12 C13 104.8(3)
C19 C12 C13 110.9(3)
C11 C12 C13 108.5(3)
O13 C13 C20 106.2(3)
O13 C13 C12 108.1(3)
C20 C13 C12 115.5(3)
O13 C13 H13A 108.9
C20 C13 H13A 108.9
C12 C13 H13A 108.9
C2 C14 H14A 109.5
C2 C14 H14B 109.5
H14A C14 H14B 109.5
C2 C14 H14C 109.5
H14A C14 H14C 109.5
H14B C14 H14C 109.5
C4 C15 H15A 109.5
C4 C15 H15B 109.5
H15A C15 H15B 109.5
C4 C15 H15C 109.5
H15A C15 H15C 109.5
H15B C15 H15C 109.5
C6 C16 H16A 109.5
C6 C16 H16B 109.5
H16A C16 H16B 109.5
C6 C16 H16C 109.5
H16A C16 H16C 109.5
H16B C16 H16C 109.5
C8 C17 H17A 109.5
C8 C17 H17B 109.5
H17A C17 H17B 109.5
C8 C17 H17C 109.5
H17A C17 H17C 109.5
H17B C17 H17C 109.5
C10 C18 H18A 109.5
C10 C18 H18B 109.5
H18A C18 H18B 109.5
C10 C18 H18C 109.5
H18A C18 H18C 109.5
H18B C18 H18C 109.5
C12 C19 H19A 109.5
C12 C19 H19B 109.5
H19A C19 H19B 109.5
C12 C19 H19C 109.5
H19A C19 H19C 109.5
H19B C19 H19C 109.5
C21 C20 C13 112.9(4)
C21 C20 H20A 109.0
C13 C20 H20A 109.0
C21 C20 H20B 109.0
C13 C20 H20B 109.0
H20A C20 H20B 107.8
C20 C21 H21A 109.5
C20 C21 H21B 109.5
H21A C21 H21B 109.5
C20 C21 H21C 109.5
H21A C21 H21C 109.5
H21B C21 H21C 109.5
O3 C22 O26 111.6(3)
O3 C22 C23 110.7(3)
O26 C22 C23 112.1(3)
O3 C22 H22A 107.4
O26 C22 H22A 107.4
C23 C22 H22A 107.4
C22 C23 C24 115.6(3)
C22 C23 H23A 108.4
C24 C23 H23A 108.4
C22 C23 H23B 108.4
C24 C23 H23B 108.4
H23A C23 H23B 107.4
O24 C24 C25 104.5(3)
O24 C24 C23 113.3(3)
C25 C24 C23 107.4(3)
O24 C24 C27 110.7(3)
C25 C24 C27 110.9(3)
C23 C24 C27 109.9(3)
O25 C25 C26 111.9(3)
O25 C25 C24 113.2(3)
C26 C25 C24 110.9(3)
O25 C25 H25A 106.8
C26 C25 H25A 106.8
C24 C25 H25A 106.8
O26 C26 C25 109.9(3)
O26 C26 C29 106.1(3)
C25 C26 C29 112.4(3)
O26 C26 H26A 109.5
C25 C26 H26A 109.5
C29 C26 H26A 109.5
C24 C27 H27A 109.5
C24 C27 H27B 109.5
H27A C27 H27B 109.5
C24 C27 H27C 109.5
H27A C27 H27C 109.5
H27B C27 H27C 109.5
O24 C28 H28A 109.5
O24 C28 H28B 109.5
H28A C28 H28B 109.5
O24 C28 H28C 109.5
H28A C28 H28C 109.5
H28B C28 H28C 109.5
C26 C29 H29A 109.5
C26 C29 H29B 109.5
H29A C29 H29B 109.5
C26 C29 H29C 109.5
H29A C29 H29C 109.5
H29B C29 H29C 109.5
O5 C30 O30 108.7(2)
O5 C30 C34 105.3(2)
O30 C30 C34 110.5(2)
O5 C30 H30A 110.7
O30 C30 H30A 110.7
C34 C30 H30A 110.7
O30 C31 C35 107.1(3)
O30 C31 C32 109.6(3)
C35 C31 C32 112.8(3)
O30 C31 H31A 109.1
C35 C31 H31A 109.1
C32 C31 H31A 109.1
C31 C32 C33 112.3(3)
C31 C32 H32A 109.2
C33 C32 H32A 109.2
C31 C32 H32B 109.2
C33 C32 H32B 109.2
H32A C32 H32B 107.9
N33 C33 C34 110.3(3)
N33 C33 C32 115.9(3)
C34 C33 C32 110.1(3)
N33 C33 H33A 106.7
C34 C33 H33A 106.7
C32 C33 H33A 106.7
O34 C34 C33 109.0(3)
O34 C34 C30 111.4(3)
C33 C34 C30 111.5(3)
O34 C34 H34A 108.3
C33 C34 H34A 108.3
C30 C34 H34A 108.3
C31 C35 H35A 109.5
C31 C35 H35B 109.5
H35A C35 H35B 109.5
C31 C35 H35C 109.5
H35A C35 H35C 109.5
H35B C35 H35C 109.5
N33 C36 H36A 109.5
N33 C36 H36B 109.5
H36A C36 H36B 109.5
N33 C36 H36C 109.5
H36A C36 H36C 109.5
H36B C36 H36C 109.5
N33 C37 H37A 109.5
N33 C37 H37B 109.5
H37A C37 H37B 109.5
N33 C37 H37C 109.5
H37A C37 H37C 109.5
H37B C37 H37C 109.5
O14 S1 C38 106.4(3)
O14 S1 C39 107.0(2)
C38 S1 C39 96.9(3)
S1 C38 H38A 109.5
S1 C38 H38B 109.5
H38A C38 H38B 109.5
S1 C38 H38C 109.5
H38A C38 H38C 109.5
H38B C38 H38C 109.5
S1 C39 H39A 109.5
S1 C39 H39B 109.5
H39A C39 H39B 109.5
S1 C39 H39C 109.5
H39A C39 H39C 109.5
H39B C39 H39C 109.5
O15 S2 C41 105.7(5)
O15 S2 C40 103.7(6)
C41 S2 C40 99.7(9)
S2 C40 H40D 109.5
S2 C40 H40E 109.5
H40D C40 H40E 109.5
S2 C40 H40F 109.5
H40D C40 H40F 109.5
H40E C40 H40F 109.5
S2 C41 H41A 109.5
S2 C41 H41B 109.5
H41A C41 H41B 109.5
S2 C41 H41C 109.5
H41A C41 H41C 109.5
H41B C41 H41C 109.5
H40A C40' H40B 109.5
H40A C40' H40C 109.5
H40B C40' H40C 109.5
H41D C41' H41E 109.5
H41D C41' H41F 109.5
H41E C41' H41F 109.5

loop_
_geom_bond_atom_site_label_1
_geom_bond_atom_site_label_2
_geom_bond_distance
O1 C1 1.197(4)
O3 C22 1.416(4)
O3 C3 1.440(4)
O5 C30 1.383(3)
O5 C5 1.454(3)
O6 C6 1.445(4)
O6 H6A 0.8200
O7W H7C 0.845(10)
O7W H7D 0.841(10)
O9 C9 1.210(5)
O11 C11 1.434(4)
O11 H11B 0.8200
O12 C12 1.436(4)
O12 H12A 0.8200
O13 C1 1.345(4)
O13 C13 1.464(4)
O24 C28 1.407(5)
O24 C24 1.425(4)
O25 C25 1.419(4)
O25 H25B 0.8200
O26 C22 1.421(4)
O26 C26 1.438(4)
O30 C30 1.414(4)
O30 C31 1.450(4)
O34 C34 1.415(4)
O34 H34B 0.8200
N33 C37 1.448(5)
N33 C36 1.470(4)
N33 C33 1.490(4)
C1 C2 1.519(4)
C2 C14 1.514(5)
C2 C3 1.542(4)
C2 H2A 0.9800
C3 C4 1.544(4)
C3 H3A 0.9800
C4 C15 1.546(5)
C4 C5 1.548(4)
C4 H4A 0.9800
C5 C6 1.558(4)
C5 H5A 0.9800
C6 C16 1.516(5)
C6 C7 1.548(5)
C7 C8 1.542(5)
C7 H7A 0.9700
C7 H7B 0.9700
C8 C9 1.512(6)
C8 C17 1.542(6)
C8 H8A 0.9800
C9 C10 1.532(6)
C10 C11 1.537(5)
C10 C18 1.549(5)
C10 H10A 0.9800
C11 C12 1.536(6)
C11 H11A 0.9800
C12 C19 1.514(5)
C12 C13 1.544(5)
C13 C20 1.530(6)
C13 H13A 0.9800
C14 H14A 0.9600
C14 H14B 0.9600
C14 H14C 0.9600
C15 H15A 0.9600
C15 H15B 0.9600
C15 H15C 0.9600
C16 H16A 0.9600
C16 H16B 0.9600
C16 H16C 0.9600
C17 H17A 0.9600
C17 H17B 0.9600
C17 H17C 0.9600
C18 H18A 0.9600
C18 H18B 0.9600
C18 H18C 0.9600
C19 H19A 0.9600
C19 H19B 0.9600
C19 H19C 0.9600
C20 C21 1.513(7)
C20 H20A 0.9700
C20 H20B 0.9700
C21 H21A 0.9600
C21 H21B 0.9600
C21 H21C 0.9600
C22 C23 1.517(5)
C22 H22A 0.9800
C23 C24 1.529(5)
C23 H23A 0.9700
C23 H23B 0.9700
C24 C25 1.523(5)
C24 C27 1.530(5)
C25 C26 1.512(5)
C25 H25A 0.9800
C26 C29 1.513(5)
C26 H26A 0.9800
C27 H27A 0.9600
C27 H27B 0.9600
C27 H27C 0.9600
C28 H28A 0.9600
C28 H28B 0.9600
C28 H28C 0.9600
C29 H29A 0.9600
C29 H29B 0.9600
C29 H29C 0.9600
C30 C34 1.534(4)
C30 H30A 0.9800
C31 C35 1.511(6)
C31 C32 1.518(5)
C31 H31A 0.9800
C32 C33 1.523(5)
C32 H32A 0.9700
C32 H32B 0.9700
C33 C34 1.511(4)
C33 H33A 0.9800
C34 H34A 0.9800
C35 H35A 0.9600
C35 H35B 0.9600
C35 H35C 0.9600
C36 H36A 0.9600
C36 H36B 0.9600
C36 H36C 0.9600
C37 H37A 0.9600
C37 H37B 0.9600
C37 H37C 0.9600
S1 O14 1.493(3)
S1 C38 1.735(6)
S1 C39 1.779(6)
C38 H38A 0.9600
C38 H38B 0.9600
C38 H38C 0.9600
C39 H39A 0.9600
C39 H39B 0.9600
C39 H39C 0.9600
S2 O15 1.498(5)
S2 C41 1.734(6)
S2 C40 1.734(6)
C40 H40D 0.9600
C40 H40E 0.9600
C40 H40F 0.9600
C41 H41A 0.9600
C41 H41B 0.9600
C41 H41C 0.9600
C40' H40A 0.9600
C40' H40B 0.9600
C40' H40C 0.9600
C41' H41D 0.9600
C41' H41E 0.9600
C41' H41F 0.9600

loop_
_geom_hbond_atom_site_label_D
_geom_hbond_atom_site_label_H
_geom_hbond_atom_site_label_A
_geom_hbond_site_symmetry_A
_geom_hbond_distance_DH
_geom_hbond_distance_HA
_geom_hbond_distance_DA
_geom_hbond_angle_DHA
O6 H6A O7W 1_655 0.82 2.00 2.810(4) 169.9
O7W H7C O26 1_455 0.845(10) 2.071(15) 2.888(4) 163(4)
O7W H7D N33 . 0.841(10) 2.038(16) 2.863(4) 166(5)
O11 H11B O12 . 0.82 2.07 2.575(4) 119.7
O12 H12A O15 . 0.82 1.85 2.602(8) 152.2
O12 H12A O15' . 0.82 2.04 2.667(7) 133.5
O25 H25B O11 1_556 0.82 2.04 2.838(4) 166.1
O34 H34B O14 . 0.82 1.94 2.747(4) 169.6

loop_
_geom_torsion_atom_site_label_1
_geom_torsion_atom_site_label_2
_geom_torsion_atom_site_label_3
_geom_torsion_atom_site_label_4
_geom_torsion
C13 O13 C1 O1 -7.9(5)
C13 O13 C1 C2 170.3(3)
O1 C1 C2 C14 49.6(4)
O13 C1 C2 C14 -128.6(3)
O1 C1 C2 C3 -74.1(4)
O13 C1 C2 C3 107.8(3)
C22 O3 C3 C2 -103.4(3)
C22 O3 C3 C4 133.6(3)
C14 C2 C3 O3 61.1(3)
C1 C2 C3 O3 -178.0(2)
C14 C2 C3 C4 -178.7(3)
C1 C2 C3 C4 -57.8(3)
O3 C3 C4 C15 49.2(3)
C2 C3 C4 C15 -70.8(3)
O3 C3 C4 C5 -78.2(3)
C2 C3 C4 C5 161.7(2)
C30 O5 C5 C4 -105.4(3)
C30 O5 C5 C6 132.3(3)
C3 C4 C5 O5 157.8(2)
C15 C4 C5 O5 31.6(4)
C3 C4 C5 C6 -86.4(3)
C15 C4 C5 C6 147.4(3)
O5 C5 C6 O6 163.7(2)
C4 C5 C6 O6 43.3(3)
O5 C5 C6 C16 -76.2(3)
C4 C5 C6 C16 163.4(3)
O5 C5 C6 C7 47.3(3)
C4 C5 C6 C7 -73.1(3)
O6 C6 C7 C8 27.4(4)
C16 C6 C7 C8 -92.7(4)
C5 C6 C7 C8 145.5(3)
C6 C7 C8 C9 -165.1(3)
C6 C7 C8 C17 70.7(5)
C17 C8 C9 O9 9.0(5)
C7 C8 C9 O9 -115.9(4)
C17 C8 C9 C10 -171.5(3)
C7 C8 C9 C10 63.6(4)
O9 C9 C10 C11 -134.4(4)
C8 C9 C10 C11 46.0(4)
O9 C9 C10 C18 -6.9(5)
C8 C9 C10 C18 173.5(3)
C9 C10 C11 O11 53.6(4)
C18 C10 C11 O11 -70.9(4)
C9 C10 C11 C12 178.6(3)
C18 C10 C11 C12 54.2(4)
O11 C11 C12 O12 40.4(4)
C10 C11 C12 O12 -84.3(4)
O11 C11 C12 C19 164.5(3)
C10 C11 C12 C19 39.9(4)
O11 C11 C12 C13 -71.4(3)
C10 C11 C12 C13 163.9(3)
C1 O13 C13 C20 -117.1(3)
C1 O13 C13 C12 118.3(3)
O12 C12 C13 O13 172.3(3)
C19 C12 C13 O13 50.4(4)
C11 C12 C13 O13 -75.4(3)
O12 C12 C13 C20 53.5(4)
C19 C12 C13 C20 -68.4(4)
C11 C12 C13 C20 165.8(3)
O13 C13 C20 C21 70.1(4)
C12 C13 C20 C21 -170.1(3)
C3 O3 C22 O26 -83.3(3)
C3 O3 C22 C23 151.0(3)
C26 O26 C22 O3 -75.0(3)
C26 O26 C22 C23 49.9(4)
O3 C22 C23 C24 79.8(4)
O26 C22 C23 C24 -45.6(4)
C28 O24 C24 C25 -171.9(3)
C28 O24 C24 C23 -55.2(4)
C28 O24 C24 C27 68.7(4)
C22 C23 C24 O24 -66.5(4)
C22 C23 C24 C25 48.4(4)
C22 C23 C24 C27 169.1(3)
O24 C24 C25 O25 -61.2(3)
C23 C24 C25 O25 178.1(3)
C27 C24 C25 O25 58.0(4)
O24 C24 C25 C26 65.4(3)
C23 C24 C25 C26 -55.2(4)
C27 C24 C25 C26 -175.3(3)
C22 O26 C26 C25 -58.2(3)
C22 O26 C26 C29 -180.0(3)
O25 C25 C26 O26 -171.7(3)
C24 C25 C26 O26 60.9(4)
O25 C25 C26 C29 -53.9(4)
C24 C25 C26 C29 178.8(3)
C5 O5 C30 O30 -74.8(3)
C5 O5 C30 C34 166.8(2)
C31 O30 C30 O5 -176.7(3)
C31 O30 C30 C34 -61.7(3)
C30 O30 C31 C35 -176.0(3)
C30 O30 C31 C32 61.3(4)
O30 C31 C32 C33 -55.0(4)
C35 C31 C32 C33 -174.2(3)
C37 N33 C33 C34 58.7(4)
C36 N33 C33 C34 -175.7(3)
C37 N33 C33 C32 -67.3(4)
C36 N33 C33 C32 58.3(4)
C31 C32 C33 N33 176.4(3)
C31 C32 C33 C34 50.4(4)
N33 C33 C34 O34 57.6(3)
C32 C33 C34 O34 -173.3(3)
N33 C33 C34 C30 -179.0(3)
C32 C33 C34 C30 -49.9(4)
O5 C30 C34 O34 -65.0(3)
O30 C30 C34 O34 177.9(2)
O5 C30 C34 C33 173.0(3)
O30 C30 C34 C33 55.8(3)
